data_7008258
loop_
_publ_author_name
'Spingler, Bernhard'
'Da Pieve, Chiara'

_publ_section_title
;
 Induction of B- to Z-DNA transition by copper and zinc complexes with
 C(15) substituted macrocyclic pentaaza ligands.
;
_journal_issue 9
_journal_name_full 'Dalton transactions (Cambridge, England : 2003)'
_journal_page_first 1637
_journal_page_last 1643
_journal_paper_doi 10.1039/b500317b
_journal_year 2005
_chemical_formula_sum 'C15 H30 F N5 O7 Zn'
_chemical_formula_weight 476.81
_chemical_name_systematic
;
?
;
_space_group_IT_number 15
_symmetry_cell_setting monoclinic
_symmetry_space_group_name_Hall '-I 2ya'
_symmetry_space_group_name_H-M 'I 1 2/a 1'
_atom_sites_solution_hydrogens geom
_atom_sites_solution_primary direct
_atom_sites_solution_secondary difmap
_audit_creation_method SHELXL-97
_cell_angle_alpha 90.00
_cell_angle_beta 100.810(6)
_cell_angle_gamma 90.00
_cell_formula_units_Z 8
_cell_length_a 15.2026(8)
_cell_length_b 9.1232(4)
_cell_length_c 30.4076(14)
_cell_measurement_reflns_used 8000
_cell_measurement_temperature 183(2)
_cell_volume 4142.6(4)
_computing_cell_refinement 'IPDS (Stoe, 1999)'
_computing_data_collection 'IPDS (Stoe, 1999)'
_computing_data_reduction 'X-RED (Stoe, 1999)'
_computing_molecular_graphics 'ORTEP-3 (Farrugia, 1997)'
_computing_publication_material 'SHELXL-97 (Sheldrick, 1997)'
_computing_structure_refinement 'SHELXL-97 (Sheldrick, 1997)'
_computing_structure_solution 'SHELXS-97 (Sheldrick, 1990)'
_diffrn_ambient_temperature 183(2)
_diffrn_measured_fraction_theta_full 0.992
_diffrn_measured_fraction_theta_max 0.992
_diffrn_measurement_device_type 'Stoe IPDS'
_diffrn_measurement_method '/f oscillation scan'
_diffrn_radiation_monochromator graphite
_diffrn_radiation_source 'fine-focus sealed tube'
_diffrn_radiation_type MoK\a
_diffrn_radiation_wavelength 0.71073
_diffrn_reflns_av_R_equivalents 0.0547
_diffrn_reflns_av_sigmaI/netI 0.0288
_diffrn_reflns_limit_h_max 21
_diffrn_reflns_limit_h_min -21
_diffrn_reflns_limit_k_max 12
_diffrn_reflns_limit_k_min -12
_diffrn_reflns_limit_l_max 43
_diffrn_reflns_limit_l_min -43
_diffrn_reflns_number 43906
_diffrn_reflns_theta_full 30.49
_diffrn_reflns_theta_max 30.49
_diffrn_reflns_theta_min 2.62
_diffrn_standards_interval_count 'every image'
_diffrn_standards_interval_time 7
_diffrn_standards_number 50-200
_exptl_absorpt_coefficient_mu 1.241
_exptl_absorpt_correction_T_max 0.9074
_exptl_absorpt_correction_T_min 0.6536
_exptl_absorpt_correction_type numerical
_exptl_crystal_colour colorless
_exptl_crystal_density_diffrn 1.516
_exptl_crystal_density_method 'not measured'
_exptl_crystal_description plate
_exptl_crystal_F_000 1968
_exptl_crystal_size_max 0.5
_exptl_crystal_size_mid 0.15
_exptl_crystal_size_min 0.09
_refine_diff_density_max 0.437
_refine_diff_density_min -0.686
_refine_diff_density_rms 0.069
_refine_ls_extinction_method none
_refine_ls_goodness_of_fit_ref 1.048
_refine_ls_hydrogen_treatment mixed
_refine_ls_matrix_type full
_refine_ls_number_parameters 284
_refine_ls_number_reflns 6266
_refine_ls_number_restraints 0
_refine_ls_restrained_S_all 1.048
_refine_ls_R_factor_all 0.0616
_refine_ls_R_factor_gt 0.0455
_refine_ls_shift/su_max 0.004
_refine_ls_shift/su_mean 0.000
_refine_ls_structure_factor_coef Fsqd
_refine_ls_weighting_details 'calc w=1/[\s^2^(Fo^2^)+(0.0819P)^2^+0.0000P] where P=(Fo^2^+2Fc^2^)/3'
_refine_ls_weighting_scheme calc
_refine_ls_wR_factor_gt 0.1258
_refine_ls_wR_factor_ref 0.1342
_reflns_number_gt 4411
_reflns_number_total 6266
_reflns_threshold_expression >2sigma(I)
_cod_data_source_file b500317b.txt
_cod_data_source_block 7
_cod_original_cell_volume 4142.6(3)
_cod_original_sg_symbol_H-M I2/a
_cod_database_code 7008258

loop_
_symmetry_equiv_pos_as_xyz
'x, y, z'
'-x+1/2, y, -z'
'x+1/2, y+1/2, z+1/2'
'-x+1, y+1/2, -z+1/2'
'-x, -y, -z'
'x-1/2, -y, z'
'-x+1/2, -y+1/2, -z+1/2'
'x, -y+1/2, z+1/2'

loop_
_atom_site_label
_atom_site_type_symbol
_atom_site_fract_x
_atom_site_fract_y
_atom_site_fract_z
_atom_site_U_iso_or_equiv
_atom_site_adp_type
_atom_site_occupancy
_atom_site_symmetry_multiplicity
_atom_site_calc_flag
_atom_site_refinement_flags
_atom_site_disorder_assembly
_atom_site_disorder_group
Zn1 Zn 0.585720(16) 0.25519(2) 0.129890(8) 0.03931(9) Uani 1 1 d . . .
N1 N 0.42557(12) 0.0068(2) 0.12353(6) 0.0414(4) Uani 1 1 d . . .
H1 H 0.4275(19) 0.061(3) 0.1041(10) 0.050 Uiso 1 1 d . . .
N4 N 0.49743(13) 0.2855(2) 0.17818(7) 0.0411(4) Uani 1 1 d . . .
H4 H 0.523(2) 0.243(3) 0.2026(11) 0.049 Uiso 1 1 d . . .
N7 N 0.62225(14) 0.4703(2) 0.14838(7) 0.0472(4) Uani 1 1 d . . .
H7 H 0.591(2) 0.529(3) 0.1254(10) 0.057 Uiso 1 1 d . . .
N10 N 0.71061(14) 0.2635(2) 0.10325(7) 0.0452(4) Uani 1 1 d . . .
H10 H 0.749(2) 0.216(3) 0.1242(11) 0.054 Uiso 1 1 d . . .
N13 N 0.60895(13) -0.0119(2) 0.05998(6) 0.0434(4) Uani 1 1 d . . .
H13 H 0.570(2) 0.044(3) 0.0503(10) 0.052 Uiso 1 1 d . . .
O16 O 0.46315(16) -0.22358(19) 0.14867(7) 0.0608(5) Uani 1 1 d . . .
O14 O 0.64119(14) -0.22706(19) 0.09745(7) 0.0577(5) Uani 1 1 d . . .
O31 O 0.49295(12) 0.23978(15) 0.07378(6) 0.0442(3) Uani 1 1 d . . .
O32 O 0.4755(2) 0.4793(2) 0.06757(10) 0.1069(11) Uani 1 1 d . . .
O33 O 0.61491(10) 0.05727(16) 0.15792(5) 0.0421(3) Uani 1 1 d . . .
O34 O 0.73394(12) 0.1560(2) 0.20036(6) 0.0557(4) Uani 1 1 d . . .
O40 O 0.59775(14) 0.2179(2) 0.26930(6) 0.0532(4) Uani 1 1 d . . .
H40A H 0.654(3) 0.257(3) 0.2719(13) 0.064 Uiso 1 1 d . . .
H40B H 0.580(3) 0.242(3) 0.2930(13) 0.064 Uiso 1 1 d . . .
F1 F 0.43768(10) -0.07860(15) 0.04086(4) 0.0507(3) Uani 1 1 d . . .
C15 C 0.48691(16) -0.1632(2) 0.07557(7) 0.0453(5) Uani 1 1 d . . .
H15 H 0.4748 -0.2670 0.0686 0.054 Uiso 1 1 calc R . .
C16 C 0.45693(15) -0.1283(2) 0.11953(8) 0.0436(5) Uani 1 1 d . . .
C2 C 0.40623(17) 0.0583(3) 0.16603(9) 0.0499(5) Uani 1 1 d . . .
H2A H 0.4506 0.0189 0.1903 0.060 Uiso 1 1 calc R . .
H2B H 0.3481 0.0217 0.1696 0.060 Uiso 1 1 calc R . .
C3 C 0.40640(17) 0.2246(3) 0.16942(9) 0.0481(5) Uani 1 1 d . . .
H3A H 0.3735 0.2652 0.1417 0.058 Uiso 1 1 calc R . .
H3B H 0.3759 0.2537 0.1933 0.058 Uiso 1 1 calc R . .
C5 C 0.49805(18) 0.4445(2) 0.18750(9) 0.0513(5) Uani 1 1 d . . .
H5A H 0.4776 0.4624 0.2154 0.062 Uiso 1 1 calc R . .
H5B H 0.4580 0.4948 0.1637 0.062 Uiso 1 1 calc R . .
C6 C 0.59312(18) 0.5018(2) 0.19076(9) 0.0537(6) Uani 1 1 d . . .
H6A H 0.5947 0.6066 0.1963 0.064 Uiso 1 1 calc R . .
H6B H 0.6328 0.4543 0.2153 0.064 Uiso 1 1 calc R . .
C8 C 0.71849(16) 0.4884(3) 0.14802(9) 0.0537(6) Uani 1 1 d . . .
H8A H 0.7539 0.4403 0.1739 0.064 Uiso 1 1 calc R . .
H8B H 0.7340 0.5916 0.1492 0.064 Uiso 1 1 calc R . .
C9 C 0.73740(17) 0.4209(3) 0.10559(9) 0.0550(6) Uani 1 1 d . . .
H9A H 0.7043 0.4729 0.0799 0.066 Uiso 1 1 calc R . .
H9B H 0.8007 0.4291 0.1049 0.066 Uiso 1 1 calc R . .
C11 C 0.71603(17) 0.1944(3) 0.06007(9) 0.0535(6) Uani 1 1 d . . .
H11A H 0.7744 0.2144 0.0529 0.064 Uiso 1 1 calc R . .
H11B H 0.6712 0.2376 0.0368 0.064 Uiso 1 1 calc R . .
C12 C 0.70168(17) 0.0289(3) 0.06057(9) 0.0540(6) Uani 1 1 d . . .
H12A H 0.7208 -0.0139 0.0347 0.065 Uiso 1 1 calc R . .
H12B H 0.7389 -0.0118 0.0872 0.065 Uiso 1 1 calc R . .
C14 C 0.58725(16) -0.1358(2) 0.07886(7) 0.0447(5) Uani 1 1 d . . .
C31 C 0.45423(17) 0.3562(3) 0.05572(8) 0.0486(5) Uani 1 1 d . . .
C32 C 0.3764(2) 0.3341(4) 0.01815(12) 0.0816(11) Uani 1 1 d . . .
H32A H 0.3468 0.2437 0.0225 0.098 Uiso 1 1 calc R . .
H32B H 0.3973 0.3305 -0.0097 0.098 Uiso 1 1 calc R . .
H32C H 0.3351 0.4140 0.0176 0.098 Uiso 1 1 calc R . .
C33 C 0.68068(14) 0.0530(2) 0.19039(7) 0.0383(4) Uani 1 1 d . . .
C34 C 0.69110(18) -0.0876(3) 0.21701(9) 0.0527(6) Uani 1 1 d . . .
H34A H 0.6927 -0.1691 0.1972 0.063 Uiso 1 1 calc R . .
H34B H 0.6414 -0.0987 0.2321 0.063 Uiso 1 1 calc R . .
H34C H 0.7458 -0.0845 0.2387 0.063 Uiso 1 1 calc R . .

loop_
_atom_site_aniso_label
_atom_site_aniso_U_11
_atom_site_aniso_U_22
_atom_site_aniso_U_33
_atom_site_aniso_U_23
_atom_site_aniso_U_13
_atom_site_aniso_U_12
Zn1 0.03823(14) 0.03592(14) 0.04234(15) 0.00205(9) 0.00385(10) -0.00338(9)
N1 0.0417(9) 0.0357(8) 0.0467(10) 0.0002(7) 0.0082(7) -0.0023(7)
N4 0.0444(10) 0.0340(8) 0.0451(9) -0.0022(7) 0.0090(8) 0.0008(7)
N7 0.0462(10) 0.0344(8) 0.0564(11) 0.0059(8) -0.0023(8) -0.0047(7)
N10 0.0382(9) 0.0484(10) 0.0479(10) 0.0098(8) 0.0052(8) -0.0046(7)
N13 0.0423(9) 0.0457(9) 0.0421(9) 0.0032(7) 0.0073(7) 0.0046(8)
O16 0.0908(15) 0.0397(8) 0.0574(11) 0.0069(7) 0.0281(10) 0.0026(9)
O14 0.0619(11) 0.0509(9) 0.0595(11) 0.0089(8) 0.0094(9) 0.0163(8)
O31 0.0462(8) 0.0376(7) 0.0449(8) 0.0017(6) -0.0011(6) 0.0019(6)
O32 0.135(2) 0.0384(10) 0.113(2) 0.0017(11) -0.0641(18) -0.0015(12)
O33 0.0404(7) 0.0382(7) 0.0454(8) 0.0057(6) 0.0018(6) 0.0002(6)
O34 0.0532(9) 0.0534(9) 0.0556(10) 0.0037(8) -0.0020(8) -0.0144(8)
O40 0.0512(10) 0.0627(10) 0.0456(9) -0.0035(8) 0.0088(7) -0.0117(8)
F1 0.0534(7) 0.0492(7) 0.0459(7) 0.0023(6) -0.0001(6) -0.0011(6)
C15 0.0557(13) 0.0350(9) 0.0436(11) 0.0008(8) 0.0057(9) 0.0007(9)
C16 0.0477(11) 0.0364(10) 0.0463(11) 0.0015(8) 0.0077(9) -0.0028(8)
C2 0.0517(12) 0.0429(11) 0.0595(14) -0.0054(10) 0.0219(11) -0.0075(10)
C3 0.0434(11) 0.0442(11) 0.0583(13) -0.0068(9) 0.0139(10) -0.0002(9)
C5 0.0602(14) 0.0349(10) 0.0590(13) -0.0050(9) 0.0117(11) 0.0027(9)
C6 0.0623(14) 0.0352(10) 0.0591(14) -0.0051(9) 0.0002(11) -0.0049(10)
C8 0.0450(12) 0.0425(11) 0.0677(15) 0.0098(10) -0.0048(11) -0.0105(9)
C9 0.0433(12) 0.0517(13) 0.0680(15) 0.0169(11) 0.0051(11) -0.0095(10)
C11 0.0437(12) 0.0675(15) 0.0507(13) 0.0085(11) 0.0126(10) -0.0046(11)
C12 0.0455(12) 0.0634(15) 0.0560(13) -0.0009(11) 0.0173(10) 0.0065(11)
C14 0.0528(12) 0.0423(10) 0.0392(10) -0.0007(8) 0.0090(9) 0.0075(9)
C31 0.0519(12) 0.0445(11) 0.0453(11) 0.0008(9) -0.0015(9) 0.0040(10)
C32 0.085(2) 0.0670(18) 0.0743(19) -0.0124(15) -0.0326(17) 0.0185(16)
C33 0.0366(9) 0.0389(9) 0.0398(9) 0.0003(7) 0.0076(8) 0.0028(8)
C34 0.0555(13) 0.0486(12) 0.0514(12) 0.0105(10) 0.0030(10) 0.0032(10)

loop_
_atom_type_symbol
_atom_type_description
_atom_type_scat_dispersion_real
_atom_type_scat_dispersion_imag
_atom_type_scat_source
C C 0.0033 0.0016 'International Tables Vol C Tables 4.2.6.8 and 6.1.1.4'
H H 0.0000 0.0000 'International Tables Vol C Tables 4.2.6.8 and 6.1.1.4'
N N 0.0061 0.0033 'International Tables Vol C Tables 4.2.6.8 and 6.1.1.4'
O O 0.0106 0.0060 'International Tables Vol C Tables 4.2.6.8 and 6.1.1.4'
F F 0.0171 0.0103 'International Tables Vol C Tables 4.2.6.8 and 6.1.1.4'
Zn Zn 0.2839 1.4301 'International Tables Vol C Tables 4.2.6.8 and 6.1.1.4'

loop_
_geom_angle_atom_site_label_1
_geom_angle_atom_site_label_2
_geom_angle_atom_site_label_3
_geom_angle
_geom_angle_site_symmetry_1
_geom_angle_site_symmetry_3
_geom_angle_publ_flag
O31 Zn1 O33 111.22(6) . . ?
O31 Zn1 N7 113.85(7) . . ?
O33 Zn1 N7 134.72(7) . . ?
O31 Zn1 N4 99.10(8) . . ?
O33 Zn1 N4 86.75(7) . . ?
N7 Zn1 N4 82.30(8) . . ?
O31 Zn1 N10 101.95(8) . . ?
O33 Zn1 N10 92.87(7) . . ?
N7 Zn1 N10 82.09(8) . . ?
N4 Zn1 N10 157.54(8) . . ?
C16 N1 C2 120.9(2) . . ?
C16 N1 H1 117(2) . . ?
C2 N1 H1 121(2) . . ?
C3 N4 C5 112.20(19) . . ?
C3 N4 Zn1 120.47(15) . . ?
C5 N4 Zn1 105.69(15) . . ?
C3 N4 H4 104(2) . . ?
C5 N4 H4 106.7(18) . . ?
Zn1 N4 H4 107(2) . . ?
C6 N7 C8 116.6(2) . . ?
C6 N7 Zn1 108.16(14) . . ?
C8 N7 Zn1 108.51(15) . . ?
C6 N7 H7 110.5(19) . . ?
C8 N7 H7 106.9(18) . . ?
Zn1 N7 H7 105.7(18) . . ?
C11 N10 C9 113.2(2) . . ?
C11 N10 Zn1 120.64(15) . . ?
C9 N10 Zn1 105.23(16) . . ?
C11 N10 H10 107(2) . . ?
C9 N10 H10 108(2) . . ?
Zn1 N10 H10 102(2) . . ?
C14 N13 C12 121.8(2) . . ?
C14 N13 H13 119(2) . . ?
C12 N13 H13 119(2) . . ?
C31 O31 Zn1 119.88(14) . . ?
C33 O33 Zn1 115.93(14) . . ?
H40A O40 H40B 105(3) . . ?
F1 C15 C16 109.83(18) . . ?
F1 C15 C14 110.09(18) . . ?
C16 C15 C14 111.52(18) . . ?
F1 C15 H15 108.4 . . ?
C16 C15 H15 108.4 . . ?
C14 C15 H15 108.4 . . ?
O16 C16 N1 124.5(2) . . ?
O16 C16 C15 119.2(2) . . ?
N1 C16 C15 116.30(19) . . ?
N1 C2 C3 112.6(2) . . ?
N1 C2 H2A 109.1 . . ?
C3 C2 H2A 109.1 . . ?
N1 C2 H2B 109.1 . . ?
C3 C2 H2B 109.1 . . ?
H2A C2 H2B 107.8 . . ?
N4 C3 C2 112.3(2) . . ?
N4 C3 H3A 109.1 . . ?
C2 C3 H3A 109.1 . . ?
N4 C3 H3B 109.1 . . ?
C2 C3 H3B 109.1 . . ?
H3A C3 H3B 107.9 . . ?
N4 C5 C6 108.7(2) . . ?
N4 C5 H5A 109.9 . . ?
C6 C5 H5A 109.9 . . ?
N4 C5 H5B 109.9 . . ?
C6 C5 H5B 109.9 . . ?
H5A C5 H5B 108.3 . . ?
N7 C6 C5 108.4(2) . . ?
N7 C6 H6A 110.0 . . ?
C5 C6 H6A 110.0 . . ?
N7 C6 H6B 110.0 . . ?
C5 C6 H6B 110.0 . . ?
H6A C6 H6B 108.4 . . ?
N7 C8 C9 108.0(2) . . ?
N7 C8 H8A 110.1 . . ?
C9 C8 H8A 110.1 . . ?
N7 C8 H8B 110.1 . . ?
C9 C8 H8B 110.1 . . ?
H8A C8 H8B 108.4 . . ?
N10 C9 C8 109.9(2) . . ?
N10 C9 H9A 109.7 . . ?
C8 C9 H9A 109.7 . . ?
N10 C9 H9B 109.7 . . ?
C8 C9 H9B 109.7 . . ?
H9A C9 H9B 108.2 . . ?
N10 C11 C12 112.5(2) . . ?
N10 C11 H11A 109.1 . . ?
C12 C11 H11A 109.1 . . ?
N10 C11 H11B 109.1 . . ?
C12 C11 H11B 109.1 . . ?
H11A C11 H11B 107.8 . . ?
N13 C12 C11 113.1(2) . . ?
N13 C12 H12A 109.0 . . ?
C11 C12 H12A 109.0 . . ?
N13 C12 H12B 109.0 . . ?
C11 C12 H12B 109.0 . . ?
H12A C12 H12B 107.8 . . ?
O14 C14 N13 125.0(2) . . ?
O14 C14 C15 119.4(2) . . ?
N13 C14 C15 115.67(19) . . ?
O32 C31 O31 124.5(2) . . ?
O32 C31 C32 118.9(2) . . ?
O31 C31 C32 116.6(2) . . ?
C31 C32 H32A 109.5 . . ?
C31 C32 H32B 109.5 . . ?
H32A C32 H32B 109.5 . . ?
C31 C32 H32C 109.5 . . ?
H32A C32 H32C 109.5 . . ?
H32B C32 H32C 109.5 . . ?
O34 C33 O33 123.4(2) . . ?
O34 C33 C34 121.0(2) . . ?
O33 C33 C34 115.62(19) . . ?
C33 C34 H34A 109.5 . . ?
C33 C34 H34B 109.5 . . ?
H34A C34 H34B 109.5 . . ?
C33 C34 H34C 109.5 . . ?
H34A C34 H34C 109.5 . . ?
H34B C34 H34C 109.5 . . ?

loop_
_geom_bond_atom_site_label_1
_geom_bond_atom_site_label_2
_geom_bond_distance
_geom_bond_site_symmetry_2
_geom_bond_publ_flag
Zn1 O31 2.0044(16) . ?
Zn1 O33 2.0105(14) . ?
Zn1 N7 2.0877(19) . ?
Zn1 N4 2.185(2) . ?
Zn1 N10 2.201(2) . ?
N1 C16 1.335(3) . ?
N1 C2 1.456(3) . ?
N1 H1 0.77(3) . ?
N4 C3 1.468(3) . ?
N4 C5 1.478(3) . ?
N4 H4 0.86(3) . ?
N7 C6 1.467(4) . ?
N7 C8 1.475(3) . ?
N7 H7 0.94(3) . ?
N10 C11 1.473(3) . ?
N10 C9 1.490(3) . ?
N10 H10 0.89(3) . ?
N13 C14 1.337(3) . ?
N13 C12 1.455(3) . ?
N13 H13 0.79(3) . ?
O16 C16 1.232(3) . ?
O14 C14 1.229(3) . ?
O31 C31 1.286(3) . ?
O32 C31 1.205(3) . ?
O33 C33 1.267(3) . ?
O34 C33 1.241(3) . ?
O40 H40A 0.92(4) . ?
O40 H40B 0.84(4) . ?
F1 C15 1.405(2) . ?
C15 C16 1.524(3) . ?
C15 C14 1.530(3) . ?
C15 H15 0.9800 . ?
C2 C3 1.521(3) . ?
C2 H2A 0.9700 . ?
C2 H2B 0.9700 . ?
C3 H3A 0.9700 . ?
C3 H3B 0.9700 . ?
C5 C6 1.523(4) . ?
C5 H5A 0.9700 . ?
C5 H5B 0.9700 . ?
C6 H6A 0.9700 . ?
C6 H6B 0.9700 . ?
C8 C9 1.505(4) . ?
C8 H8A 0.9700 . ?
C8 H8B 0.9700 . ?
C9 H9A 0.9700 . ?
C9 H9B 0.9700 . ?
C11 C12 1.526(4) . ?
C11 H11A 0.9700 . ?
C11 H11B 0.9700 . ?
C12 H12A 0.9700 . ?
C12 H12B 0.9700 . ?
C31 C32 1.496(4) . ?
C32 H32A 0.9600 . ?
C32 H32B 0.9600 . ?
C32 H32C 0.9600 . ?
C33 C34 1.509(3) . ?
C34 H34A 0.9600 . ?
C34 H34B 0.9600 . ?
C34 H34C 0.9600 . ?

loop_
_geom_torsion_atom_site_label_1
_geom_torsion_atom_site_label_2
_geom_torsion_atom_site_label_3
_geom_torsion_atom_site_label_4
_geom_torsion
_geom_torsion_site_symmetry_1
_geom_torsion_site_symmetry_2
_geom_torsion_site_symmetry_3
_geom_torsion_site_symmetry_4
_geom_torsion_publ_flag
O31 Zn1 N4 C3 28.21(17) . . . . ?
O33 Zn1 N4 C3 -82.77(17) . . . . ?
N7 Zn1 N4 C3 141.26(17) . . . . ?
N10 Zn1 N4 C3 -172.40(18) . . . . ?
O31 Zn1 N4 C5 -100.15(15) . . . . ?
O33 Zn1 N4 C5 148.87(15) . . . . ?
N7 Zn1 N4 C5 12.91(15) . . . . ?
N10 Zn1 N4 C5 59.2(3) . . . . ?
O31 Zn1 N7 C6 114.12(15) . . . . ?
O33 Zn1 N7 C6 -60.07(19) . . . . ?
N4 Zn1 N7 C6 17.54(15) . . . . ?
N10 Zn1 N7 C6 -146.26(16) . . . . ?
O31 Zn1 N7 C8 -118.51(16) . . . . ?
O33 Zn1 N7 C8 67.3(2) . . . . ?
N4 Zn1 N7 C8 144.91(17) . . . . ?
N10 Zn1 N7 C8 -18.89(16) . . . . ?
O31 Zn1 N10 C11 -27.54(18) . . . . ?
O33 Zn1 N10 C11 84.86(18) . . . . ?
N7 Zn1 N10 C11 -140.37(18) . . . . ?
N4 Zn1 N10 C11 173.27(18) . . . . ?
O31 Zn1 N10 C9 102.00(15) . . . . ?
O33 Zn1 N10 C9 -145.60(15) . . . . ?
N7 Zn1 N10 C9 -10.83(15) . . . . ?
N4 Zn1 N10 C9 -57.2(3) . . . . ?
O33 Zn1 O31 C31 167.49(18) . . . . ?
N7 Zn1 O31 C31 -8.1(2) . . . . ?
N4 Zn1 O31 C31 77.5(2) . . . . ?
N10 Zn1 O31 C31 -94.6(2) . . . . ?
O31 Zn1 O33 C33 171.53(15) . . . . ?
N7 Zn1 O33 C33 -14.2(2) . . . . ?
N4 Zn1 O33 C33 -89.97(16) . . . . ?
N10 Zn1 O33 C33 67.54(16) . . . . ?
C2 N1 C16 O16 7.9(4) . . . . ?
C2 N1 C16 C15 -171.8(2) . . . . ?
F1 C15 C16 O16 151.3(2) . . . . ?
C14 C15 C16 O16 -86.3(3) . . . . ?
F1 C15 C16 N1 -28.9(3) . . . . ?
C14 C15 C16 N1 93.4(2) . . . . ?
C16 N1 C2 C3 157.8(2) . . . . ?
C5 N4 C3 C2 -172.3(2) . . . . ?
Zn1 N4 C3 C2 62.3(3) . . . . ?
N1 C2 C3 N4 -76.3(3) . . . . ?
C3 N4 C5 C6 -173.4(2) . . . . ?
Zn1 N4 C5 C6 -40.3(2) . . . . ?
C8 N7 C6 C5 -167.38(19) . . . . ?
Zn1 N7 C6 C5 -44.8(2) . . . . ?
N4 C5 C6 N7 58.5(3) . . . . ?
C6 N7 C8 C9 168.04(19) . . . . ?
Zn1 N7 C8 C9 45.7(2) . . . . ?
C11 N10 C9 C8 172.5(2) . . . . ?
Zn1 N10 C9 C8 38.8(2) . . . . ?
N7 C8 C9 N10 -57.8(2) . . . . ?
C9 N10 C11 C12 171.6(2) . . . . ?
Zn1 N10 C11 C12 -62.4(2) . . . . ?
C14 N13 C12 C11 -150.6(2) . . . . ?
N10 C11 C12 N13 73.2(3) . . . . ?
C12 N13 C14 O14 -1.3(4) . . . . ?
C12 N13 C14 C15 179.9(2) . . . . ?
F1 C15 C14 O14 -159.1(2) . . . . ?
C16 C15 C14 O14 78.7(3) . . . . ?
F1 C15 C14 N13 19.8(3) . . . . ?
C16 C15 C14 N13 -102.4(2) . . . . ?
Zn1 O31 C31 O32 7.6(4) . . . . ?
Zn1 O31 C31 C32 -171.0(2) . . . . ?
Zn1 O33 C33 O34 -11.6(3) . . . . ?
Zn1 O33 C33 C34 168.38(16) . . . . ?
